data_4348827
loop_
_publ_author_name
'Juvenal, Frank'
'Langlois, Adam'
'Bonnot, Antoine'
'Fortin, Daniel'
'Harvey, Pierre D.'

_publ_section_title
;
 Luminescent 1D- and 2D-Coordination Polymers Using CuX Salts (X = Cl, Br,
 I) and a Metal-Containing Dithioether Ligand.
;
_journal_issue 21
_journal_name_full 'Inorganic chemistry'
_journal_page_first 11096
_journal_page_last 11109
_journal_paper_doi 10.1021/acs.inorgchem.6b01703
_journal_volume 55
_journal_year 2016
_chemical_compound_source 'synthesis as described'
_chemical_formula_moiety 'C48 H64 Br4 Cu4 P4 Pt2 S4'
_chemical_formula_sum 'C48 H64 Br4 Cu4 P4 Pt2 S4'
_chemical_formula_weight 1857.09
_space_group_IT_number 2
_space_group_name_Hall '-P 1'
_space_group_name_H-M_alt 'P -1'
_symmetry_cell_setting triclinic
_symmetry_Int_Tables_number 2
_symmetry_space_group_name_Hall '-P 1'
_symmetry_space_group_name_H-M 'P -1'
_atom_sites_solution_hydrogens geom
_atom_sites_solution_primary direct
_atom_sites_solution_secondary difmap
_audit_conform_dict_location ftp://ftp.iucr.org/pub/cif_core.dic
_audit_conform_dict_name cif_core.dic
_audit_conform_dict_version 2.4
_audit_creation_date 2015-04-15T13:59:37-00:00
_audit_creation_method 'WinGX routine CIF_UPDATE'
_cell_angle_alpha 87.709(5)
_cell_angle_beta 89.756(6)
_cell_angle_gamma 71.780(6)
_cell_formula_units_Z 1
_cell_length_a 11.119(3)
_cell_length_b 11.277(3)
_cell_length_c 12.796(4)
_cell_measurement_reflns_used 9570
_cell_measurement_temperature 173(2)
_cell_measurement_theta_max 26.56
_cell_measurement_theta_min 2.7185
_cell_measurement_wavelength 0.71073
_cell_volume 1522.8(7)
_computing_cell_refinement 'SAINT V8.27B integration software'
_computing_data_collection 'Bruker APEX2 software'
_computing_data_reduction 'SORTAV (Blessing, 1995)'
_computing_molecular_graphics 'Ortep-3 for Windows (Farrugia, 1997)'
_computing_publication_material 'WinGX publication routines (Farrugia, 1999)'
_computing_structure_refinement 'SHELXL-97 (Sheldrick, 2008)'
_computing_structure_solution 'SHELXS-97 (Sheldrick, 1997)'
_diffrn_ambient_temperature 173(2)
_diffrn_detector 'APEX-II CCD'
_diffrn_measured_fraction_theta_full 0.998
_diffrn_measured_fraction_theta_max 0.988
_diffrn_measurement_device '\k-geometry diffractometer'
_diffrn_measurement_device_type 'Bruker APEX-II'
_diffrn_measurement_method '\f or \w oscillation scans'
_diffrn_orient_matrix_type 'x-axis to radiation source'
_diffrn_orient_matrix_UB_11 0.917023E-1
_diffrn_orient_matrix_UB_12 -0.141153E-1
_diffrn_orient_matrix_UB_13 0.150912E-1
_diffrn_orient_matrix_UB_21 0.191283E-1
_diffrn_orient_matrix_UB_22 -0.904543E-1
_diffrn_orient_matrix_UB_23 -0.146228E-1
_diffrn_orient_matrix_UB_31 0.138028E-1
_diffrn_orient_matrix_UB_32 0.186748E-1
_diffrn_orient_matrix_UB_33 -0.753398E-1
_diffrn_radiation_monochromator graphite
_diffrn_radiation_probe x-ray
_diffrn_radiation_type MoK\a
_diffrn_radiation_wavelength 0.71073
_diffrn_reflns_av_R_equivalents 0.0136
_diffrn_reflns_av_unetI/netI 0.0344
_diffrn_reflns_limit_h_max 13
_diffrn_reflns_limit_h_min -13
_diffrn_reflns_limit_k_max 14
_diffrn_reflns_limit_k_min -14
_diffrn_reflns_limit_l_max 7
_diffrn_reflns_limit_l_min -16
_diffrn_reflns_number 8431
_diffrn_reflns_reduction_process
;
 Scaled and merged with Sortav
 R.H. Blessing, (1987) Cryst. Rev. 1, 3-58
 R.H. Blessing, (1989) J. Appl. Cryst. 22, 396-397
;
_diffrn_reflns_theta_full 25
_diffrn_reflns_theta_max 26.59
_diffrn_reflns_theta_min 1.59
_diffrn_source 'sealed x-ray tube'
_exptl_absorpt_coefficient_mu 8.845
_exptl_absorpt_correction_T_max 0.745
_exptl_absorpt_correction_T_min 0.581
_exptl_absorpt_correction_type multi-scan
_exptl_absorpt_process_details
;
SADABS-2012/1 - Bruker AXS area detector scaling and absorption correction
;
_exptl_crystal_colour colourless
_exptl_crystal_density_diffrn 2.025
_exptl_crystal_density_method 'not measured'
_exptl_crystal_description prism
_exptl_crystal_F_000 888
_exptl_crystal_size_max 0.23
_exptl_crystal_size_mid 0.14
_exptl_crystal_size_min 0.08
_refine_diff_density_max 0.57
_refine_diff_density_min -0.503
_refine_diff_density_rms 0.086
_refine_ls_extinction_method none
_refine_ls_goodness_of_fit_ref 1.008
_refine_ls_hydrogen_treatment constr
_refine_ls_matrix_type full
_refine_ls_number_parameters 340
_refine_ls_number_reflns 6286
_refine_ls_number_restraints 3
_refine_ls_restrained_S_all 1.008
_refine_ls_R_factor_all 0.026
_refine_ls_R_factor_gt 0.0183
_refine_ls_shift/su_max 0.002
_refine_ls_shift/su_mean 0
_refine_ls_structure_factor_coef Fsqd
_refine_ls_weighting_details 'calc w=1/[\s^2^(Fo^2^)+(0.0046P)^2^+0.0000P] where P=(Fo^2^+2Fc^2^)/3'
_refine_ls_weighting_scheme calc
_refine_ls_wR_factor_gt 0.0355
_refine_ls_wR_factor_ref 0.0369
_reflns_number_gt 5404
_reflns_number_total 6286
_reflns_threshold_expression >2\s(I)
_cod_data_source_file ic6b01703_si_007.cif
_cod_data_source_block mo_harvey_fj_1_67_2_0m
_cod_original_cell_volume 1522.7(8)
_cod_database_code 4348827

loop_
_symmetry_equiv_pos_as_xyz
'x, y, z'
'-x, -y, -z'

loop_
_atom_site_label
_atom_site_type_symbol
_atom_site_fract_x
_atom_site_fract_y
_atom_site_fract_z
_atom_site_U_iso_or_equiv
_atom_site_adp_type
_atom_site_occupancy
_atom_site_symmetry_multiplicity
_atom_site_calc_flag
_atom_site_refinement_flags
_atom_site_disorder_assembly
_atom_site_disorder_group
C1 C 0.3336(3) 0.1369(3) 0.9966(2) 0.0245(6) Uani 1 1 d . . .
C2 C 0.2305(3) 0.2190(3) 0.9853(2) 0.0254(6) Uani 1 1 d . . .
C3 C 0.1149(2) 0.3084(2) 0.9412(2) 0.0217(6) Uani 1 1 d . . .
C4 C 0.1204(3) 0.3815(2) 0.8522(2) 0.0237(6) Uani 1 1 d . . .
H4 H 0.1999 0.3745 0.8211 0.028 Uiso 1 1 calc R . .
C5 C 0.0111(3) 0.4644(2) 0.8083(2) 0.0243(6) Uani 1 1 d . . .
H5 H 0.0163 0.5137 0.7475 0.029 Uiso 1 1 calc R . .
C6 C -0.1060(2) 0.4759(2) 0.8526(2) 0.0196(6) Uani 1 1 d . . .
C7 C -0.1126(3) 0.4040(3) 0.9425(2) 0.0259(6) Uani 1 1 d . . .
H7 H -0.1924 0.4117 0.9733 0.031 Uiso 1 1 calc R . .
C8 C -0.0032(3) 0.3213(3) 0.9871(2) 0.0281(7) Uani 1 1 d . . .
H8 H -0.0083 0.2734 1.0488 0.034 Uiso 1 1 calc R . .
C9 C -0.2242(3) 0.5873(3) 0.6645(2) 0.0347(8) Uani 1 1 d . . .
H9A H -0.1585 0.6268 0.6504 0.052 Uiso 1 1 calc R . .
H9B H -0.3029 0.6361 0.6287 0.052 Uiso 1 1 calc R . .
H9C H -0.1966 0.5023 0.6391 0.052 Uiso 1 1 calc R . .
C10 C 0.1764(3) -0.0791(3) 1.4503(2) 0.0257(6) Uani 1 1 d . . .
C11 C 0.2860(3) -0.1379(3) 1.4256(2) 0.0351(8) Uani 1 1 d . . .
C12 C 0.4037(3) -0.2388(3) 1.4125(3) 0.0361(8) Uani 1 1 d . . .
C13 C 0.5210(3) -0.2251(3) 1.4299(2) 0.0331(7) Uani 1 1 d . . .
H13 H 0.527 -0.1472 1.4506 0.04 Uiso 1 1 calc R . .
C14 C 0.6298(3) -0.3246(3) 1.4171(2) 0.0337(7) Uani 1 1 d . . .
H14 H 0.7098 -0.3135 1.4289 0.04 Uiso 1 1 calc R . .
C15 C 0.6254(3) -0.4398(3) 1.3876(2) 0.0317(7) Uani 1 1 d . . .
C16 C 0.5085(3) -0.4531(3) 1.3698(4) 0.0714(14) Uani 1 1 d . . .
H16 H 0.5029 -0.5311 1.349 0.086 Uiso 1 1 calc R . .
C17 C 0.3988(3) -0.3537(3) 1.3818(4) 0.0765(16) Uani 1 1 d . . .
H17 H 0.3189 -0.3646 1.3688 0.092 Uiso 1 1 calc R . .
C18 C 0.7281(3) -0.6880(3) 1.3294(3) 0.0493(9) Uani 1 1 d . . .
H18A H 0.6713 -0.7116 1.3791 0.074 Uiso 1 1 calc R . .
H18B H 0.8044 -0.7594 1.3207 0.074 Uiso 1 1 calc R . .
H18C H 0.6847 -0.6628 1.2618 0.074 Uiso 1 1 calc R . .
C19 C -0.0413(3) -0.2708(3) 1.4322(2) 0.0325(7) Uani 1 1 d . . .
H19A H -0.0647 -0.32 1.379 0.049 Uiso 1 1 calc R . .
H19B H -0.0934 -0.269 1.4944 0.049 Uiso 1 1 calc R . .
H19C H 0.0483 -0.3088 1.451 0.049 Uiso 1 1 calc R . .
C20 C -0.2333(4) -0.0589(3) 1.3457(4) 0.0790(17) Uani 1 1 d . . .
H20A H -0.2518 -0.1169 1.298 0.118 Uiso 1 1 calc R . .
H20B H -0.2539 0.0243 1.3112 0.118 Uiso 1 1 calc R . .
H20C H -0.2842 -0.0544 1.409 0.118 Uiso 1 1 calc R . .
C21 C 0.0141(5) -0.1326(4) 1.2572(3) 0.0806(16) Uani 1 1 d . . .
H21A H 0.1049 -0.1733 1.2692 0.121 Uiso 1 1 calc R . .
H21B H 0.0006 -0.0505 1.2222 0.121 Uiso 1 1 calc R . .
H21C H -0.0192 -0.1843 1.2129 0.121 Uiso 1 1 calc R . .
C22A C 0.2206(6) -0.0842(7) 1.0156(8) 0.064(3) Uani 0.553(8) 1 d PD A 1
H22A H 0.1851 -0.1535 1.0217 0.097 Uiso 0.553(8) 1 calc PR A 1
H22B H 0.1939 -0.0379 0.9488 0.097 Uiso 0.553(8) 1 calc PR A 1
H22C H 0.1902 -0.0281 1.0732 0.097 Uiso 0.553(8) 1 calc PR A 1
C23A C 0.4322(8) -0.2650(8) 0.9326(7) 0.066(3) Uani 0.553(8) 1 d PD A 1
H23A H 0.3786 -0.3184 0.9458 0.099 Uiso 0.553(8) 1 calc PR A 1
H23B H 0.5214 -0.3151 0.9407 0.099 Uiso 0.553(8) 1 calc PR A 1
H23C H 0.4169 -0.2283 0.8613 0.099 Uiso 0.553(8) 1 calc PR A 1
C24A C 0.4202(9) -0.2240(8) 1.1485(6) 0.077(4) Uani 0.553(8) 1 d PD A 1
H24A H 0.3832 -0.1631 1.2015 0.115 Uiso 0.553(8) 1 calc PR A 1
H24B H 0.5111 -0.2615 1.1621 0.115 Uiso 0.553(8) 1 calc PR A 1
H24C H 0.3794 -0.2896 1.1512 0.115 Uiso 0.553(8) 1 calc PR A 1
C22B C 0.3323(16) -0.1710(16) 0.8957(7) 0.125(8) Uani 0.447(8) 1 d PD A 2
H22D H 0.3085 -0.2477 0.9005 0.188 Uiso 0.447(8) 1 calc PR A 2
H22E H 0.3967 -0.1786 0.8416 0.188 Uiso 0.447(8) 1 calc PR A 2
H22F H 0.2575 -0.0998 0.8774 0.188 Uiso 0.447(8) 1 calc PR A 2
C23B C 0.4987(9) -0.3073(8) 1.0592(13) 0.109(7) Uani 0.447(8) 1 d PD A 2
H23D H 0.4923 -0.3223 1.1347 0.163 Uiso 0.447(8) 1 calc PR A 2
H23E H 0.5867 -0.3159 1.0415 0.163 Uiso 0.447(8) 1 calc PR A 2
H23F H 0.4711 -0.3684 1.0216 0.163 Uiso 0.447(8) 1 calc PR A 2
C24B C 0.2714(9) -0.1224(8) 1.1060(8) 0.055(3) Uani 0.447(8) 1 d PD A 2
H24D H 0.2252 -0.1817 1.0931 0.082 Uiso 0.447(8) 1 calc PR A 2
H24E H 0.2143 -0.0369 1.0952 0.082 Uiso 0.447(8) 1 calc PR A 2
H24F H 0.3035 -0.1349 1.1781 0.082 Uiso 0.447(8) 1 calc PR A 2
Br1 Br 0.07191(3) 0.18599(3) 1.25300(2) 0.02857(7) Uani 1 1 d . . .
Br2 Br 0.42279(3) 0.08863(3) 1.28490(2) 0.02870(7) Uani 1 1 d . . .
Cu1 Cu 0.27203(3) 0.20443(3) 1.14740(3) 0.02683(9) Uani 1 1 d . . .
Cu2 Cu 0.24058(3) 0.03308(3) 1.34702(3) 0.02603(8) Uani 1 1 d . . .
P1 P -0.06699(7) -0.11369(7) 1.38077(6) 0.02683(17) Uani 1 1 d . . .
P2 P 0.39599(7) -0.14684(7) 1.02107(6) 0.02730(17) Uani 1 1 d . . .
Pt1 Pt 0 0 1.5 0.01516(4) Uani 1 2 d S . .
Pt2 Pt 0.5 0 1 0.01857(4) Uani 1 2 d S . .
S1 S -0.25116(6) 0.58152(6) 0.80343(6) 0.02495(16) Uani 1 1 d . . .
S2 S 0.77147(7) -0.56026(7) 1.37831(7) 0.0400(2) Uani 1 1 d . . .

loop_
_atom_site_aniso_label
_atom_site_aniso_U_11
_atom_site_aniso_U_22
_atom_site_aniso_U_33
_atom_site_aniso_U_23
_atom_site_aniso_U_13
_atom_site_aniso_U_12
C1 0.0233(15) 0.0254(16) 0.0245(16) -0.0052(12) 0.0026(12) -0.0069(13)
C2 0.0297(16) 0.0268(16) 0.0175(15) -0.0042(12) 0.0002(12) -0.0055(13)
C3 0.0214(14) 0.0208(15) 0.0189(15) -0.0075(11) -0.0017(11) -0.0001(12)
C4 0.0199(14) 0.0227(15) 0.0265(16) -0.0061(12) 0.0013(12) -0.0031(12)
C5 0.0293(16) 0.0199(15) 0.0222(15) 0.0006(12) -0.0001(12) -0.0057(12)
C6 0.0211(14) 0.0137(14) 0.0227(15) -0.0039(11) -0.0038(11) -0.0030(11)
C7 0.0197(14) 0.0285(16) 0.0271(16) -0.0009(13) 0.0026(12) -0.0043(12)
C8 0.0314(17) 0.0285(17) 0.0223(16) 0.0032(12) -0.0007(13) -0.0067(13)
C9 0.0448(19) 0.0278(17) 0.0258(17) -0.0036(13) -0.0107(14) -0.0026(15)
C10 0.0246(16) 0.0264(16) 0.0242(16) 0.0051(12) 0.0052(12) -0.0060(13)
C11 0.0280(17) 0.0297(18) 0.0407(19) 0.0142(14) 0.0103(14) -0.0011(14)
C12 0.0205(16) 0.0272(17) 0.052(2) 0.0153(15) 0.0138(14) 0.0027(13)
C13 0.0327(17) 0.0284(17) 0.0314(18) 0.0023(13) -0.0036(14) -0.0001(14)
C14 0.0198(15) 0.0390(19) 0.0385(19) 0.0048(15) -0.0044(13) -0.0046(14)
C15 0.0180(15) 0.0248(17) 0.0439(19) 0.0108(14) 0.0060(13) 0.0037(13)
C16 0.0217(18) 0.0230(19) 0.168(5) -0.001(2) 0.004(2) -0.0048(15)
C17 0.0155(17) 0.025(2) 0.185(5) 0.009(2) 0.010(2) -0.0028(15)
C18 0.038(2) 0.035(2) 0.066(3) -0.0045(17) 0.0038(18) 0.0025(16)
C19 0.0341(17) 0.0250(17) 0.0385(19) -0.0052(14) -0.0009(14) -0.0089(14)
C20 0.070(3) 0.032(2) 0.130(4) -0.004(2) -0.076(3) -0.008(2)
C21 0.167(5) 0.094(3) 0.026(2) -0.021(2) 0.018(2) -0.103(3)
C22A 0.031(4) 0.052(5) 0.118(9) -0.001(5) 0.010(4) -0.024(3)
C23A 0.084(6) 0.072(6) 0.074(7) -0.041(5) 0.041(5) -0.064(5)
C24A 0.134(9) 0.072(6) 0.049(5) 0.022(4) -0.020(5) -0.070(7)
C22B 0.203(18) 0.223(19) 0.035(6) 0.003(8) -0.009(8) -0.192(16)
C23B 0.052(6) 0.027(5) 0.24(2) 0.045(8) 0.032(8) -0.008(5)
C24B 0.062(7) 0.046(6) 0.070(7) -0.025(5) 0.044(6) -0.034(5)
Br1 0.02120(15) 0.03183(17) 0.03035(17) 0.00880(13) -0.00090(12) -0.00615(13)
Br2 0.01795(14) 0.03362(17) 0.03025(16) 0.00948(13) -0.00304(12) -0.00318(12)
Cu1 0.02328(19) 0.0285(2) 0.02183(19) -0.00136(15) -0.00192(14) 0.00195(15)
Cu2 0.02469(19) 0.02155(19) 0.0275(2) 0.00224(15) 0.00610(15) -0.00137(15)
P1 0.0378(5) 0.0225(4) 0.0241(4) -0.0016(3) -0.0071(3) -0.0148(3)
P2 0.0288(4) 0.0262(4) 0.0292(4) -0.0029(3) 0.0060(3) -0.0118(3)
Pt1 0.01353(7) 0.01524(8) 0.01654(8) -0.00222(6) 0.00169(5) -0.00408(6)
Pt2 0.01670(8) 0.01806(8) 0.01917(8) -0.00207(6) 0.00303(6) -0.00276(6)
S1 0.0223(4) 0.0208(4) 0.0290(4) 0.0013(3) -0.0056(3) -0.0029(3)
S2 0.0182(4) 0.0306(5) 0.0632(6) 0.0042(4) 0.0057(4) 0.0030(3)

loop_
_atom_type_symbol
_atom_type_description
_atom_type_scat_dispersion_real
_atom_type_scat_dispersion_imag
_atom_type_scat_source
C C 0.0033 0.0016 'International Tables Vol C Tables 4.2.6.8 and 6.1.1.4'
H H 0 0 'International Tables Vol C Tables 4.2.6.8 and 6.1.1.4'
Br Br -0.2901 2.4595 'International Tables Vol C Tables 4.2.6.8 and 6.1.1.4'
Cu Cu 0.3201 1.2651 'International Tables Vol C Tables 4.2.6.8 and 6.1.1.4'
P P 0.1023 0.0942 'International Tables Vol C Tables 4.2.6.8 and 6.1.1.4'
Pt Pt -1.7033 8.3905 'International Tables Vol C Tables 4.2.6.8 and 6.1.1.4'
S S 0.1246 0.1234 'International Tables Vol C Tables 4.2.6.8 and 6.1.1.4'

loop_
_geom_angle_atom_site_label_1
_geom_angle_atom_site_label_2
_geom_angle_atom_site_label_3
_geom_angle
_geom_angle_site_symmetry_1
_geom_angle_site_symmetry_3
C2 C1 Pt2 174.4(2) . .
C2 C1 Cu1 72.32(17) . .
Pt2 C1 Cu1 113.27(13) . .
C1 C2 C3 163.9(3) . .
C1 C2 Cu1 73.95(18) . .
C3 C2 Cu1 122.11(18) . .
C4 C3 C8 118.9(2) . .
C4 C3 C2 120.2(2) . .
C8 C3 C2 120.8(3) . .
C5 C4 C3 120.7(3) . .
C4 C5 C6 120.4(3) . .
C5 C6 C7 119.4(2) . .
C5 C6 S1 123.7(2) . .
C7 C6 S1 116.9(2) . .
C8 C7 C6 120.4(3) . .
C7 C8 C3 120.1(3) . .
C11 C10 Pt1 173.9(3) . .
C11 C10 Cu2 71.93(19) . .
Pt1 C10 Cu2 114.14(13) . .
C10 C11 C12 162.0(3) . .
C10 C11 Cu2 73.12(19) . .
C12 C11 Cu2 124.4(2) . .
C13 C12 C17 118.3(3) . .
C13 C12 C11 122.6(3) . .
C17 C12 C11 119.1(3) . .
C12 C13 C14 120.1(3) . .
C15 C14 C13 121.9(3) . .
C16 C15 C14 117.9(3) . .
C16 C15 S2 124.9(3) . .
C14 C15 S2 117.1(2) . .
C15 C16 C17 120.7(3) . .
C12 C17 C16 121.1(3) . .
Cu2 Br1 Cu1 79.03(2) . .
Cu2 Br2 Cu1 82.54(2) . .
C2 Cu1 C1 33.74(10) . .
C2 Cu1 S1 105.10(8) . 2_567
C1 Cu1 S1 122.76(8) . 2_567
C2 Cu1 Br2 144.77(8) . .
C1 Cu1 Br2 111.08(8) . .
S1 Cu1 Br2 98.87(3) 2_567 .
C2 Cu1 Br1 109.21(8) . .
C1 Cu1 Br1 128.01(8) . .
S1 Cu1 Br1 95.99(2) 2_567 .
Br2 Cu1 Br1 93.27(3) . .
C11 Cu2 C10 34.94(10) . .
C11 Cu2 Br1 142.70(9) . .
C10 Cu2 Br1 112.87(8) . .
C11 Cu2 Br2 113.85(9) . .
C10 Cu2 Br2 145.76(8) . .
Br1 Cu2 Br2 101.17(3) . .
C21 P1 C19 104.54(17) . .
C21 P1 C20 104.5(2) . .
C19 P1 C20 104.16(17) . .
C21 P1 Pt1 115.66(12) . .
C19 P1 Pt1 110.10(10) . .
C20 P1 Pt1 116.64(13) . .
C24B P2 C23A 122.6(4) . .
C24B P2 C24A 60.3(4) . .
C23A P2 C24A 105.8(4) . .
C24B P2 C22B 104.9(5) . .
C23A P2 C22B 44.4(5) . .
C24A P2 C22B 136.3(5) . .
C24B P2 C22A 42.0(4) . .
C23A P2 C22A 103.7(4) . .
C24A P2 C22A 100.9(4) . .
C22B P2 C22A 67.7(5) . .
C24B P2 C23B 103.4(5) . .
C23A P2 C23B 58.9(5) . .
C24A P2 C23B 51.3(5) . .
C22B P2 C23B 101.8(7) . .
C22A P2 C23B 128.9(4) . .
C24B P2 Pt2 120.1(3) . .
C23A P2 Pt2 116.4(2) . .
C24A P2 Pt2 113.0(2) . .
C22B P2 Pt2 109.7(3) . .
C22A P2 Pt2 115.4(2) . .
C23B P2 Pt2 115.1(3) . .
C10 Pt1 C10 180.0000(10) 2_558 .
C10 Pt1 P1 88.12(9) 2_558 2_558
C10 Pt1 P1 91.88(9) . 2_558
C10 Pt1 P1 91.88(9) 2_558 .
C10 Pt1 P1 88.12(9) . .
P1 Pt1 P1 180.0000(10) 2_558 .
C1 Pt2 C1 180 . 2_657
C1 Pt2 P2 89.84(9) . 2_657
C1 Pt2 P2 90.16(9) 2_657 2_657
C1 Pt2 P2 90.16(9) . .
C1 Pt2 P2 89.84(9) 2_657 .
P2 Pt2 P2 180 2_657 .
C6 S1 C9 102.91(13) . .
C6 S1 Cu1 110.26(9) . 2_567
C9 S1 Cu1 102.71(10) . 2_567
C15 S2 C18 103.84(15) . .

loop_
_geom_bond_atom_site_label_1
_geom_bond_atom_site_label_2
_geom_bond_distance
_geom_bond_site_symmetry_2
C1 C2 1.233(4) .
C1 Pt2 2.004(3) .
C1 Cu1 2.134(3) .
C2 C3 1.461(4) .
C2 Cu1 2.116(3) .
C3 C4 1.392(4) .
C3 C8 1.404(4) .
C4 C5 1.385(4) .
C5 C6 1.389(4) .
C6 C7 1.395(4) .
C6 S1 1.779(3) .
C7 C8 1.389(4) .
C9 S1 1.803(3) .
C10 C11 1.238(4) .
C10 Pt1 1.997(3) .
C10 Cu2 2.069(3) .
C11 C12 1.455(4) .
C11 Cu2 2.055(3) .
C12 C13 1.380(4) .
C12 C17 1.386(5) .
C13 C14 1.384(4) .
C14 C15 1.382(4) .
C15 C16 1.375(4) .
C15 S2 1.769(3) .
C16 C17 1.388(4) .
C18 S2 1.791(3) .
C19 P1 1.801(3) .
C20 P1 1.809(3) .
C21 P1 1.804(4) .
C22A P2 1.856(6) .
C23A P2 1.732(6) .
C24A P2 1.798(7) .
C22B P2 1.821(9) .
C23B P2 1.860(8) .
C24B P2 1.717(7) .
Br1 Cu2 2.4020(6) .
Br1 Cu1 2.6573(8) .
Br2 Cu2 2.4226(7) .
Br2 Cu1 2.4664(6) .
Cu1 S1 2.4589(10) 2_567
P1 Pt1 2.2999(8) .
P2 Pt2 2.3047(9) .
Pt1 C10 1.997(3) 2_558
Pt1 P1 2.2999(8) 2_558
Pt2 C1 2.004(3) 2_657
Pt2 P2 2.3047(9) 2_657
S1 Cu1 2.4589(10) 2_567

loop_
_geom_torsion_atom_site_label_1
_geom_torsion_atom_site_label_2
_geom_torsion_atom_site_label_3
_geom_torsion_atom_site_label_4
_geom_torsion
_geom_torsion_site_symmetry_4
Pt2 C1 C2 C3 -10(3) .
Cu1 C1 C2 C3 178.6(11) .
Pt2 C1 C2 Cu1 172(3) .
C1 C2 C3 C4 -44.5(12) .
Cu1 C2 C3 C4 133.8(2) .
C1 C2 C3 C8 135.0(10) .
Cu1 C2 C3 C8 -46.7(3) .
C8 C3 C4 C5 -1.0(4) .
C2 C3 C4 C5 178.5(2) .
C3 C4 C5 C6 0.0(4) .
C4 C5 C6 C7 0.6(4) .
C4 C5 C6 S1 178.9(2) .
C5 C6 C7 C8 -0.2(4) .
S1 C6 C7 C8 -178.6(2) .
C6 C7 C8 C3 -0.8(4) .
C4 C3 C8 C7 1.4(4) .
C2 C3 C8 C7 -178.1(2) .
Pt1 C10 C11 C12 13(3) .
Cu2 C10 C11 C12 -168.0(11) .
Pt1 C10 C11 Cu2 -18E1(10) .
C10 C11 C12 C13 -136.0(10) .
Cu2 C11 C12 C13 57.9(4) .
C10 C11 C12 C17 43.7(12) .
Cu2 C11 C12 C17 -122.4(3) .
C17 C12 C13 C14 -0.3(5) .
C11 C12 C13 C14 179.4(3) .
C12 C13 C14 C15 -0.4(5) .
C13 C14 C15 C16 0.8(5) .
C13 C14 C15 S2 -178.0(2) .
C14 C15 C16 C17 -0.4(6) .
S2 C15 C16 C17 178.2(3) .
C13 C12 C17 C16 0.7(6) .
C11 C12 C17 C16 -179.1(4) .
C15 C16 C17 C12 -0.3(7) .
C3 C2 Cu1 C1 -179.5(4) .
C1 C2 Cu1 S1 127.24(17) 2_567
C3 C2 Cu1 S1 -52.3(2) 2_567
C1 C2 Cu1 Br2 -4.0(3) .
C3 C2 Cu1 Br2 176.49(15) .
C1 C2 Cu1 Br1 -130.73(17) .
C3 C2 Cu1 Br1 49.7(2) .
Pt2 C1 Cu1 C2 -179.1(3) .
C2 C1 Cu1 S1 -66.1(2) 2_567
Pt2 C1 Cu1 S1 114.80(11) 2_567
C2 C1 Cu1 Br2 177.54(17) .
Pt2 C1 Cu1 Br2 -1.59(15) .
C2 C1 Cu1 Br1 65.3(2) .
Pt2 C1 Cu1 Br1 -113.86(11) .
Cu2 Br2 Cu1 C2 -116.32(14) .
Cu2 Br2 Cu1 C1 -118.69(8) .
Cu2 Br2 Cu1 S1 110.99(3) 2_567
Cu2 Br2 Cu1 Br1 14.399(14) .
Cu2 Br1 Cu1 C2 137.75(8) .
Cu2 Br1 Cu1 C1 105.46(10) .
Cu2 Br1 Cu1 S1 -113.95(3) 2_567
Cu2 Br1 Cu1 Br2 -14.674(15) .
C12 C11 Cu2 C10 175.5(4) .
C10 C11 Cu2 Br1 -40.6(3) .
C12 C11 Cu2 Br1 134.9(2) .
C10 C11 Cu2 Br2 160.98(17) .
C12 C11 Cu2 Br2 -23.5(3) .
Pt1 C10 Cu2 C11 179.9(3) .
C11 C10 Cu2 Br1 154.64(19) .
Pt1 C10 Cu2 Br1 -25.50(16) .
C11 C10 Cu2 Br2 -32.0(3) .
Pt1 C10 Cu2 Br2 147.87(7) .
Cu1 Br1 Cu2 C11 -144.70(15) .
Cu1 Br1 Cu2 C10 -168.58(9) .
Cu1 Br1 Cu2 Br2 15.216(15) .
Cu1 Br2 Cu2 C11 150.59(10) .
Cu1 Br2 Cu2 C10 169.97(14) .
Cu1 Br2 Cu2 Br1 -16.258(16) .
C11 C10 Pt1 C10 13E1(10) 2_558
Cu2 C10 Pt1 C10 -5E1(10) 2_558
C11 C10 Pt1 P1 99(3) 2_558
Cu2 C10 Pt1 P1 -79.48(13) 2_558
C11 C10 Pt1 P1 -81(3) .
Cu2 C10 Pt1 P1 100.52(13) .
C21 P1 Pt1 C10 142.6(2) 2_558
C19 P1 Pt1 C10 -99.27(14) 2_558
C20 P1 Pt1 C10 19.1(2) 2_558
C21 P1 Pt1 C10 -37.4(2) .
C19 P1 Pt1 C10 80.73(14) .
C20 P1 Pt1 C10 -160.9(2) .
C21 P1 Pt1 P1 -9E1(10) 2_558
C19 P1 Pt1 P1 3E1(10) 2_558
C20 P1 Pt1 P1 15E1(10) 2_558
C2 C1 Pt2 C1 -74(16) 2_657
Cu1 C1 Pt2 C1 97(16) 2_657
C2 C1 Pt2 P2 98(3) 2_657
Cu1 C1 Pt2 P2 -90.10(12) 2_657
C2 C1 Pt2 P2 -82(3) .
Cu1 C1 Pt2 P2 89.90(12) .
C24B P2 Pt2 C1 -43.1(5) .
C23A P2 Pt2 C1 126.3(4) .
C24A P2 Pt2 C1 -111.0(4) .
C22B P2 Pt2 C1 78.4(7) .
C22A P2 Pt2 C1 4.4(4) .
C23B P2 Pt2 C1 -167.6(6) .
C24B P2 Pt2 C1 136.9(5) 2_657
C23A P2 Pt2 C1 -53.7(4) 2_657
C24A P2 Pt2 C1 69.0(4) 2_657
C22B P2 Pt2 C1 -101.6(7) 2_657
C22A P2 Pt2 C1 -175.6(4) 2_657
C23B P2 Pt2 C1 12.4(6) 2_657
C24B P2 Pt2 P2 15E1(10) 2_657
C23A P2 Pt2 P2 -4E1(10) 2_657
C24A P2 Pt2 P2 8E1(10) 2_657
C22B P2 Pt2 P2 -9E1(10) 2_657
C22A P2 Pt2 P2 -16E1(10) 2_657
C23B P2 Pt2 P2 2E1(10) 2_657
C5 C6 S1 C9 32.5(3) .
C7 C6 S1 C9 -149.2(2) .
C5 C6 S1 Cu1 -76.5(2) 2_567
C7 C6 S1 Cu1 101.8(2) 2_567
C16 C15 S2 C18 5.6(4) .
C14 C15 S2 C18 -175.7(3) .
